data_4024318
loop_
_publ_author_name
'Kelong Zhu'
'Shijun Li'
'Feng Wang'
'Feihe Huang'

_publ_contact_author_address
;
 Department of Chemistry
 Zhejiang University
 Hangzhou 310027, P. R. China
;
_publ_contact_author_email fhuang@zju.edu.cn
_publ_contact_author_fax 86-571-87953189
_publ_contact_author_name 'Feihe Huang'
_publ_contact_author_phone 86-571-87953189
_publ_section_title
;
Anion-Controlled Ion-Pair Recognition of Paraquat by a
Bis(m-phenylene)-32-crown-10 Derivative Heteroditopic Host
;
_journal_name_full 'Journal of Organic Chemistry'
_journal_page_first 1322
_journal_page_last 1328
_journal_paper_doi 10.1021/jo802683d
_journal_volume 74
_journal_year 2009
_chemical_absolute_configuration ad
_chemical_formula_sum 'C56 H76 Cl2 N6 O15'
_chemical_formula_weight 1144.13
_chemical_name_systematic
; 
 ? 
;
_space_group_IT_number 9
_symmetry_cell_setting monoclinic
_symmetry_space_group_name_Hall 'C -2yc'
_symmetry_space_group_name_H-M 'C 1 c 1'
_atom_sites_solution_hydrogens geom
_atom_sites_solution_primary direct
_atom_sites_solution_secondary difmap
_audit_creation_method SHELXL-97
_cell_angle_alpha 90.00
_cell_angle_beta 96.294(2)
_cell_angle_gamma 90.00
_cell_formula_units_Z 4
_cell_length_a 11.1724(8)
_cell_length_b 21.4002(15)
_cell_length_c 24.7859(17)
_cell_measurement_reflns_used 2245
_cell_measurement_temperature 293(2)
_cell_measurement_theta_max 37.949
_cell_measurement_theta_min 4.598
_cell_volume 5890.4(7)
_computing_cell_refinement 'Bruker SMART'
_computing_data_collection 'Bruker SMART'
_computing_data_reduction 'Bruker SHELXTL'
_computing_molecular_graphics 'Bruker SHELXTL'
_computing_publication_material 'Bruker SHELXTL'
_computing_structure_refinement 'SHELXL-97 (Sheldrick, 1997)'
_computing_structure_solution 'SHELXS-97 (Sheldrick, 1990)'
_diffrn_ambient_temperature 293(2)
_diffrn_measured_fraction_theta_full 0.995
_diffrn_measured_fraction_theta_max 0.995
_diffrn_measurement_device_type 'CCD area detector'
_diffrn_measurement_method 'phi and omega scans'
_diffrn_radiation_monochromator graphite
_diffrn_radiation_source 'fine-focus sealed tube'
_diffrn_radiation_type MoK\a
_diffrn_radiation_wavelength 0.71073
_diffrn_reflns_av_R_equivalents 0.0528
_diffrn_reflns_av_sigmaI/netI 0.0877
_diffrn_reflns_limit_h_max 10
_diffrn_reflns_limit_h_min -13
_diffrn_reflns_limit_k_max 25
_diffrn_reflns_limit_k_min -23
_diffrn_reflns_limit_l_max 30
_diffrn_reflns_limit_l_min -29
_diffrn_reflns_number 15446
_diffrn_reflns_theta_full 25.50
_diffrn_reflns_theta_max 25.50
_diffrn_reflns_theta_min 1.90
_exptl_absorpt_coefficient_mu 0.180
_exptl_absorpt_correction_T_max 1.0000
_exptl_absorpt_correction_T_min 0.8250
_exptl_absorpt_correction_type empirical
_exptl_absorpt_process_details sadabs
_exptl_crystal_colour yellow
_exptl_crystal_density_diffrn 1.290
_exptl_crystal_density_method 'not measured'
_exptl_crystal_description prismatic
_exptl_crystal_F_000 2432
_exptl_crystal_size_max 0.373
_exptl_crystal_size_mid 0.193
_exptl_crystal_size_min 0.180
_refine_diff_density_max 0.472
_refine_diff_density_min -0.231
_refine_diff_density_rms 0.049
_refine_ls_abs_structure_details 'Flack H D (1983), Acta Cryst. A39, 876-881'
_refine_ls_abs_structure_Flack 0.17(14)
_refine_ls_extinction_method none
_refine_ls_goodness_of_fit_ref 0.911
_refine_ls_hydrogen_treatment mixed
_refine_ls_matrix_type full
_refine_ls_number_parameters 732
_refine_ls_number_reflns 8943
_refine_ls_number_restraints 11
_refine_ls_restrained_S_all 0.912
_refine_ls_R_factor_all 0.1180
_refine_ls_R_factor_gt 0.0651
_refine_ls_shift/su_max 0.047
_refine_ls_shift/su_mean 0.019
_refine_ls_structure_factor_coef Fsqd
_refine_ls_weighting_details 'calc w=1/[\s^2^(Fo^2^)+(0.1272P)^2^+0.0000P] where P=(Fo^2^+2Fc^2^)/3'
_refine_ls_weighting_scheme calc
_refine_ls_wR_factor_gt 0.1698
_refine_ls_wR_factor_ref 0.2270
_reflns_number_gt 4696
_reflns_number_total 8943
_reflns_threshold_expression >2sigma(I)
_cod_data_source_file jo802683d_si_001_2.cif
_cod_data_source_block 2-3b
_cod_depositor_comments
;
The following automatic conversions were performed:
'_symmetry_cell_setting' value 'Monoclinic' changed to 'monoclinic'
according to '/home/saulius/struct/CIF-dictionaries/cif_core.dic'
dictionary named 'cif_core.dic' version 2.4.1 from 2010-06-29.

Automatic conversion script
Id: cif_fix_enum 1527 2010-12-29 10:47:43Z saulius 
;
_cod_original_sg_symbol_H-M Cc
_cod_database_code 4024318

loop_
_symmetry_equiv_pos_as_xyz
'x, y, z'
'x, -y, z+1/2'
'x+1/2, y+1/2, z'
'x+1/2, -y+1/2, z+1/2'

loop_
_atom_site_label
_atom_site_type_symbol
_atom_site_fract_x
_atom_site_fract_y
_atom_site_fract_z
_atom_site_U_iso_or_equiv
_atom_site_adp_type
_atom_site_occupancy
_atom_site_symmetry_multiplicity
_atom_site_calc_flag
_atom_site_refinement_flags
_atom_site_disorder_assembly
_atom_site_disorder_group
Cl1 Cl 0.0731(5) 0.9790(2) 0.8843(3) 0.155(3) Uani 1 1 d . . .
Cl2 Cl 0.4132(3) 1.13218(11) 0.04628(10) 0.1042(8) Uani 1 1 d . . .
N1 N 0.5112(6) 1.0321(3) -0.0514(3) 0.0713(17) Uani 1 1 d . . .
H1A H 0.4628 1.0535 -0.0340 0.086 Uiso 1 1 calc R . .
N2 N 0.6603(7) 1.0889(3) -0.0063(3) 0.083(2) Uani 1 1 d D . .
H2 H 0.6025 1.1074 0.0074 0.100 Uiso 1 1 calc RD . .
N3 N 1.2527(7) 1.0221(3) 0.1314(3) 0.0759(19) Uani 1 1 d D . .
N4 N 1.4567(6) 1.0357(3) 0.1498(3) 0.0666(16) Uani 1 1 d D . .
N5 N 0.8539(5) 0.8352(3) -0.1010(2) 0.0552(14) Uani 1 1 d . . .
N6 N 0.7964(5) 0.8433(3) 0.1765(2) 0.0579(14) Uani 1 1 d . . .
O1 O 0.4956(5) 0.8293(2) 0.06386(19) 0.0698(14) Uani 1 1 d . . .
O2 O 0.5214(4) 0.7934(2) 0.16981(19) 0.0642(13) Uani 1 1 d . . .
O3 O 0.6594(5) 0.7014(2) 0.23823(19) 0.0669(13) Uani 1 1 d . . .
O4 O 0.9039(5) 0.6844(2) 0.2297(2) 0.0764(15) Uani 1 1 d . . .
O5 O 1.0637(4) 0.7837(2) 0.19869(19) 0.0621(12) Uani 1 1 d . . .
O6 O 1.1523(5) 0.8137(2) 0.0171(2) 0.0693(14) Uani 1 1 d . . .
O7 O 1.1278(4) 0.7683(3) -0.08981(19) 0.0701(14) Uani 1 1 d . . .
O8 O 0.9791(5) 0.6852(2) -0.16130(19) 0.0667(13) Uani 1 1 d . . .
O9 O 0.7348(6) 0.6822(3) -0.1503(3) 0.112(2) Uani 1 1 d . . .
O10 O 0.5709(5) 0.7660(2) -0.1128(2) 0.0747(15) Uani 1 1 d . . .
O11 O 0.7016(5) 1.0192(2) -0.0724(2) 0.0722(14) Uani 1 1 d . . .
O12 O 1.3462(6) 0.9882(3) 0.2103(2) 0.0915(18) Uani 1 1 d . . .
O13 O 0.1319(15) 1.0046(8) 0.7763(7) 0.135(6) Uiso 1 1 d D . .
O14 O 0.2443(17) 0.0179(9) 0.9903(8) 0.146(6) Uiso 1 1 d D . .
O15 O 0.8615(7) 0.0803(3) 0.8585(3) 0.105(2) Uani 1 1 d D . .
C1 C 0.5331(6) 0.7987(3) -0.0222(3) 0.0556(17) Uani 1 1 d . . .
H1 H 0.5445 0.7586 -0.0082 0.067 Uiso 1 1 calc R . .
C2 C 0.5431(6) 0.8105(4) -0.0756(3) 0.063(2) Uani 1 1 d . . .
C3 C 0.5229(6) 0.8696(4) -0.0970(3) 0.0619(19) Uani 1 1 d . . .
H3 H 0.5279 0.8768 -0.1336 0.074 Uiso 1 1 calc R . .
C4 C 0.4958(7) 0.9171(4) -0.0641(3) 0.067(2) Uani 1 1 d . . .
C5 C 0.4909(6) 0.9050(3) -0.0086(3) 0.0600(19) Uani 1 1 d . . .
H5 H 0.4769 0.9373 0.0150 0.072 Uiso 1 1 calc R . .
C6 C 0.5064(6) 0.8466(3) 0.0101(3) 0.0554(17) Uani 1 1 d . . .
C7 C 0.4649(9) 0.9821(4) -0.0877(4) 0.081(2) Uani 1 1 d . . .
H7A H 0.4982 0.9864 -0.1220 0.097 Uiso 1 1 calc R . .
H7B H 0.3781 0.9861 -0.0947 0.097 Uiso 1 1 calc R . .
C8 C 0.4833(6) 0.8756(3) 0.1056(3) 0.065(2) Uani 1 1 d . . .
H8A H 0.4248 0.9071 0.0925 0.078 Uiso 1 1 calc R . .
H8B H 0.5599 0.8960 0.1161 0.078 Uiso 1 1 calc R . .
C9 C 0.4422(6) 0.8417(4) 0.1529(3) 0.066(2) Uani 1 1 d . . .
H9A H 0.4372 0.8707 0.1826 0.079 Uiso 1 1 calc R . .
H9B H 0.3625 0.8246 0.1427 0.079 Uiso 1 1 calc R . .
C10 C 0.4757(7) 0.7524(4) 0.2085(3) 0.075(2) Uani 1 1 d . . .
H10A H 0.4817 0.7729 0.2436 0.090 Uiso 1 1 calc R . .
H10B H 0.3912 0.7441 0.1974 0.090 Uiso 1 1 calc R . .
C11 C 0.5395(8) 0.6946(4) 0.2136(3) 0.075(2) Uani 1 1 d . . .
H11A H 0.4969 0.6659 0.2351 0.091 Uiso 1 1 calc R . .
H11B H 0.5409 0.6763 0.1778 0.091 Uiso 1 1 calc R . .
C12 C 0.7166(8) 0.6434(4) 0.2463(4) 0.080(2) Uani 1 1 d . . .
H12A H 0.7130 0.6210 0.2121 0.096 Uiso 1 1 calc R . .
H12B H 0.6761 0.6186 0.2715 0.096 Uiso 1 1 calc R . .
C13 C 0.8427(9) 0.6536(4) 0.2681(3) 0.083(3) Uani 1 1 d . . .
H13A H 0.8460 0.6785 0.3009 0.099 Uiso 1 1 calc R . .
H13B H 0.8811 0.6137 0.2772 0.099 Uiso 1 1 calc R . .
C14 C 1.0340(8) 0.6876(3) 0.2418(3) 0.072(2) Uani 1 1 d . . .
H14A H 1.0675 0.6460 0.2475 0.086 Uiso 1 1 calc R . .
H14B H 1.0555 0.7121 0.2744 0.086 Uiso 1 1 calc R . .
C15 C 1.0803(7) 0.7174(3) 0.1946(3) 0.067(2) Uani 1 1 d . . .
H15A H 1.1651 0.7078 0.1943 0.081 Uiso 1 1 calc R . .
H15B H 1.0371 0.7018 0.1612 0.081 Uiso 1 1 calc R . .
C16 C 1.0948(6) 0.8205(3) 0.1575(3) 0.0542(17) Uani 1 1 d . . .
C17 C 1.1040(6) 0.8850(3) 0.1685(3) 0.0607(19) Uani 1 1 d . . .
H17 H 1.0925 0.9002 0.2028 0.073 Uiso 1 1 calc R . .
C18 C 1.1303(6) 0.9260(3) 0.1278(3) 0.0581(18) Uani 1 1 d . . .
C19 C 1.1436(6) 0.9052(4) 0.0762(3) 0.066(2) Uani 1 1 d . . .
H19 H 1.1577 0.9332 0.0489 0.079 Uiso 1 1 calc R . .
C20 C 1.1352(6) 0.8394(4) 0.0655(3) 0.063(2) Uani 1 1 d . . .
C21 C 1.1106(6) 0.7972(3) 0.1066(3) 0.0596(18) Uani 1 1 d . . .
H21 H 1.1051 0.7545 0.0996 0.071 Uiso 1 1 calc R . .
C22 C 1.1359(7) 0.9949(3) 0.1382(3) 0.072(2) Uani 1 1 d . . .
H22A H 1.0747 1.0154 0.1136 0.086 Uiso 1 1 calc R . .
H22B H 1.1175 1.0027 0.1749 0.086 Uiso 1 1 calc R . .
C23 C 1.1668(7) 0.8524(4) -0.0273(3) 0.073(2) Uani 1 1 d . . .
H23A H 1.2238 0.8855 -0.0165 0.088 Uiso 1 1 calc R . .
H23B H 1.0904 0.8713 -0.0408 0.088 Uiso 1 1 calc R . .
C24 C 1.2117(8) 0.8136(4) -0.0700(3) 0.084(2) Uani 1 1 d . . .
H24A H 1.2300 0.8403 -0.0996 0.100 Uiso 1 1 calc R . .
H24B H 1.2857 0.7931 -0.0553 0.100 Uiso 1 1 calc R . .
C25 C 1.1710(7) 0.7271(5) -0.1291(4) 0.086(3) Uani 1 1 d . . .
H25A H 1.2534 0.7151 -0.1172 0.103 Uiso 1 1 calc R . .
H25B H 1.1701 0.7485 -0.1636 0.103 Uiso 1 1 calc R . .
C26 C 1.0941(9) 0.6704(4) -0.1359(3) 0.084(3) Uani 1 1 d . . .
H26A H 1.1316 0.6398 -0.1575 0.101 Uiso 1 1 calc R . .
H26B H 1.0868 0.6520 -0.1006 0.101 Uiso 1 1 calc R . .
C27 C 0.9082(9) 0.6322(4) -0.1731(4) 0.085(3) Uani 1 1 d . . .
H27A H 0.9111 0.6062 -0.1409 0.102 Uiso 1 1 calc R . .
H27B H 0.9411 0.6083 -0.2012 0.102 Uiso 1 1 calc R . .
C28 C 0.7856(9) 0.6478(6) -0.1907(4) 0.112(4) Uani 1 1 d . . .
H28A H 0.7818 0.6722 -0.2238 0.135 Uiso 1 1 calc R . .
H28B H 0.7396 0.6098 -0.1985 0.135 Uiso 1 1 calc R . .
C29 C 0.6204(9) 0.6648(4) -0.1419(4) 0.090(3) Uani 1 1 d . . .
H29A H 0.6187 0.6206 -0.1332 0.108 Uiso 1 1 calc R . .
H29B H 0.5658 0.6720 -0.1745 0.108 Uiso 1 1 calc R . .
C30 C 0.5813(8) 0.7025(4) -0.0957(3) 0.075(2) Uani 1 1 d . . .
H30A H 0.5045 0.6874 -0.0862 0.090 Uiso 1 1 calc R . .
H30B H 0.6402 0.6988 -0.0641 0.090 Uiso 1 1 calc R . .
C31 C 0.6284(8) 1.0447(3) -0.0453(3) 0.064(2) Uani 1 1 d . . .
C32 C 0.7826(10) 1.1077(3) 0.0141(3) 0.076(2) Uani 1 1 d . . .
C33 C 0.7914(13) 1.1638(4) 0.0424(4) 0.111(4) Uani 1 1 d . . .
H33 H 0.7222 1.1867 0.0465 0.133 Uiso 1 1 calc R . .
C34 C 0.8955(19) 1.1844(6) 0.0631(5) 0.115(6) Uani 1 1 d . . .
H34 H 0.8988 1.2208 0.0838 0.132 Uiso 1 1 calc R . .
C35 C 0.9950(19) 1.1562(8) 0.0561(5) 0.115(7) Uani 1 1 d . . .
H35 H 1.0690 1.1728 0.0698 0.136 Uiso 1 1 calc R . .
C36 C 0.9880(11) 1.0991(5) 0.0269(4) 0.109(3) Uani 1 1 d . . .
H36 H 1.0581 1.0772 0.0225 0.131 Uiso 1 1 calc R . .
C37 C 0.8808(9) 1.0764(4) 0.0055(4) 0.089(3) Uani 1 1 d . . .
H37 H 0.8760 1.0398 -0.0148 0.107 Uiso 1 1 calc R . .
C38 C 1.3517(8) 1.0130(3) 0.1670(3) 0.065(2) Uani 1 1 d . . .
C39 C 1.5729(9) 1.0365(3) 0.1786(3) 0.076(2) Uani 1 1 d . . .
C40 C 1.6648(10) 1.0624(4) 0.1516(4) 0.087(3) Uani 1 1 d . . .
H40 H 1.6462 1.0776 0.1165 0.104 Uiso 1 1 calc R . .
C41 C 1.7803(11) 1.0659(4) 0.1751(5) 0.102(3) Uani 1 1 d . . .
H41 H 1.8389 1.0850 0.1569 0.122 Uiso 1 1 calc R . .
C42 C 1.8098(10) 1.0412(4) 0.2254(5) 0.098(3) Uani 1 1 d . . .
H42 H 1.8892 1.0411 0.2413 0.117 Uiso 1 1 calc R . .
C43 C 1.7214(11) 1.0171(4) 0.2517(4) 0.095(3) Uani 1 1 d . . .
H43 H 1.7426 1.0028 0.2868 0.114 Uiso 1 1 calc R . .
C44 C 1.6019(9) 1.0116(4) 0.2311(4) 0.083(2) Uani 1 1 d . . .
H44 H 1.5448 0.9928 0.2504 0.100 Uiso 1 1 calc R . .
C45 C 0.8721(6) 0.7842(3) -0.0721(3) 0.0511(16) Uani 1 1 d . . .
H45 H 0.8918 0.7474 -0.0890 0.061 Uiso 1 1 calc R . .
C46 C 0.8627(5) 0.7841(3) -0.0170(3) 0.0486(16) Uani 1 1 d . . .
H46 H 0.8790 0.7480 0.0034 0.058 Uiso 1 1 calc R . .
C47 C 0.8283(5) 0.8393(3) 0.0077(3) 0.0453(15) Uani 1 1 d . . .
C48 C 0.8082(6) 0.8913(3) -0.0249(3) 0.0506(16) Uani 1 1 d . . .
H48 H 0.7841 0.9285 -0.0099 0.061 Uiso 1 1 calc R . .
C49 C 0.8231(6) 0.8891(3) -0.0780(3) 0.0582(18) Uani 1 1 d . . .
H49 H 0.8121 0.9251 -0.0990 0.070 Uiso 1 1 calc R . .
C50 C 0.8157(5) 0.8404(3) 0.0669(3) 0.0446(15) Uani 1 1 d . . .
C51 C 0.7946(5) 0.7857(3) 0.0952(2) 0.0443(15) Uani 1 1 d . . .
H51 H 0.7853 0.7477 0.0770 0.053 Uiso 1 1 calc R . .
C52 C 0.7880(6) 0.7887(3) 0.1494(3) 0.0612(19) Uani 1 1 d . . .
H52 H 0.7774 0.7521 0.1685 0.073 Uiso 1 1 calc R . .
C53 C 0.8143(6) 0.8951(3) 0.1502(3) 0.0596(18) Uani 1 1 d . . .
H53 H 0.8219 0.9323 0.1697 0.072 Uiso 1 1 calc R . .
C54 C 0.8223(6) 0.8971(3) 0.0958(3) 0.0512(16) Uani 1 1 d . . .
H54 H 0.8318 0.9349 0.0783 0.061 Uiso 1 1 calc R . .
C55 C 0.8693(8) 0.8340(4) -0.1589(3) 0.079(2) Uani 1 1 d . . .
H55A H 0.7951 0.8217 -0.1793 0.118 Uiso 1 1 calc R . .
H55B H 0.9314 0.8048 -0.1651 0.118 Uiso 1 1 calc R . .
H55C H 0.8916 0.8749 -0.1702 0.118 Uiso 1 1 calc R . .
C56 C 0.7900(8) 0.8445(4) 0.2365(3) 0.082(2) Uani 1 1 d . . .
H56A H 0.7118 0.8307 0.2441 0.123 Uiso 1 1 calc R . .
H56B H 0.8036 0.8864 0.2497 0.123 Uiso 1 1 calc R . .
H56C H 0.8504 0.8173 0.2541 0.123 Uiso 1 1 calc R . .
H4 H 1.458(6) 1.064(2) 0.128(2) 0.050(19) Uiso 1 1 d D . .
H3A H 1.260(4) 1.038(2) 0.1013(12) 0.049(14) Uiso 1 1 d D . .
H14D H 0.192(7) 0.027(4) 0.964(3) 0.15(4) Uiso 1 1 d D . .
H13C H 0.089(7) 1.033(3) 0.763(4) 0.15(3) Uiso 1 1 d D . .
H14C H 0.280(3) 0.0276(17) 1.0178(12) 0.15(9) Uiso 1 1 d D . .
H15C H 0.909(7) 0.055(3) 0.877(3) 0.10(4) Uiso 1 1 d D . .
H15D H 0.828(7) 0.058(3) 0.834(3) 0.17(4) Uiso 1 1 d D . .

loop_
_atom_site_aniso_label
_atom_site_aniso_U_11
_atom_site_aniso_U_22
_atom_site_aniso_U_33
_atom_site_aniso_U_23
_atom_site_aniso_U_13
_atom_site_aniso_U_12
Cl1 0.121(5) 0.111(4) 0.212(9) 0.112(5) 0.107(5) 0.077(3)
Cl2 0.149(2) 0.0761(15) 0.0940(17) 0.0214(12) 0.0405(14) 0.0431(14)
N1 0.058(4) 0.072(4) 0.086(5) 0.013(4) 0.015(3) 0.013(3)
N2 0.104(6) 0.077(5) 0.068(4) -0.006(4) 0.002(4) 0.026(4)
N3 0.090(6) 0.059(4) 0.083(5) 0.010(4) 0.025(4) -0.016(3)
N4 0.086(5) 0.058(4) 0.058(4) 0.024(3) 0.015(4) 0.000(3)
N5 0.059(4) 0.058(4) 0.048(3) 0.002(3) 0.005(3) 0.000(3)
N6 0.062(4) 0.063(4) 0.048(3) -0.002(3) 0.001(3) 0.003(3)
O1 0.092(4) 0.058(3) 0.060(3) 0.009(2) 0.014(3) 0.009(3)
O2 0.054(3) 0.085(3) 0.054(3) -0.002(3) 0.010(2) 0.004(3)
O3 0.082(4) 0.055(3) 0.064(3) -0.009(2) 0.011(3) -0.004(3)
O4 0.091(4) 0.071(3) 0.068(4) 0.016(3) 0.012(3) 0.004(3)
O5 0.073(3) 0.054(3) 0.059(3) -0.002(2) 0.008(2) 0.004(2)
O6 0.073(4) 0.081(4) 0.056(3) -0.008(3) 0.012(2) 0.004(3)
O7 0.048(3) 0.107(4) 0.056(3) -0.013(3) 0.008(2) -0.004(3)
O8 0.077(4) 0.062(3) 0.062(3) 0.000(2) 0.010(3) 0.005(3)
O9 0.081(5) 0.154(6) 0.106(5) -0.071(4) 0.034(4) -0.047(4)
O10 0.104(4) 0.063(3) 0.058(3) -0.004(3) 0.011(3) -0.008(3)
O11 0.083(4) 0.052(3) 0.086(4) -0.012(3) 0.029(3) -0.002(2)
O12 0.122(5) 0.084(4) 0.072(4) 0.026(3) 0.023(3) -0.010(3)
O15 0.103(5) 0.121(5) 0.089(5) 0.012(4) -0.002(4) -0.009(5)
C1 0.056(5) 0.048(4) 0.063(5) 0.007(3) 0.005(3) -0.001(3)
C2 0.057(5) 0.074(5) 0.056(5) 0.013(4) -0.002(3) -0.017(4)
C3 0.060(5) 0.063(5) 0.061(5) 0.006(4) -0.001(3) -0.014(4)
C4 0.065(5) 0.074(5) 0.060(5) 0.030(4) -0.002(4) -0.010(4)
C5 0.048(4) 0.053(4) 0.075(5) 0.009(4) -0.012(4) 0.003(3)
C6 0.049(4) 0.062(5) 0.053(4) 0.005(4) -0.002(3) -0.006(3)
C7 0.087(6) 0.074(6) 0.082(6) 0.019(5) 0.008(5) 0.003(5)
C8 0.049(4) 0.061(5) 0.087(5) -0.005(4) 0.011(4) 0.008(3)
C9 0.045(4) 0.086(5) 0.069(5) 0.002(4) 0.014(4) 0.015(4)
C10 0.063(5) 0.111(7) 0.052(5) 0.017(4) 0.005(4) 0.008(5)
C11 0.083(6) 0.088(6) 0.057(5) 0.009(4) 0.015(4) -0.012(5)
C12 0.087(7) 0.066(5) 0.091(6) 0.012(4) 0.021(5) -0.005(4)
C13 0.116(8) 0.065(5) 0.070(5) 0.022(4) 0.026(5) 0.028(5)
C14 0.088(6) 0.048(4) 0.076(6) 0.001(4) -0.003(4) 0.014(4)
C15 0.069(5) 0.051(4) 0.084(6) 0.000(4) 0.015(4) 0.011(3)
C16 0.041(4) 0.074(5) 0.047(4) 0.006(4) 0.002(3) 0.010(3)
C17 0.040(4) 0.057(4) 0.084(5) -0.016(4) -0.001(3) 0.005(3)
C18 0.048(4) 0.064(5) 0.062(5) 0.009(4) 0.006(3) 0.002(3)
C19 0.052(5) 0.069(5) 0.079(6) 0.002(4) 0.020(4) -0.012(3)
C20 0.036(4) 0.094(6) 0.058(5) 0.001(4) -0.002(3) 0.002(4)
C21 0.049(4) 0.062(5) 0.068(5) -0.006(4) 0.005(3) 0.003(3)
C22 0.082(6) 0.063(5) 0.070(5) 0.007(4) 0.008(4) 0.000(4)
C23 0.056(5) 0.107(7) 0.056(5) 0.003(5) 0.002(4) -0.018(4)
C24 0.055(5) 0.129(8) 0.066(5) -0.008(5) 0.004(4) -0.014(5)
C25 0.054(5) 0.122(8) 0.084(6) -0.006(5) 0.021(4) 0.017(5)
C26 0.094(7) 0.094(7) 0.061(5) 0.004(5) -0.003(5) 0.029(6)
C27 0.119(8) 0.058(5) 0.082(6) -0.009(4) 0.026(5) -0.019(5)
C28 0.089(7) 0.156(10) 0.097(7) -0.068(7) 0.030(6) -0.053(7)
C29 0.096(7) 0.071(6) 0.105(7) -0.019(5) 0.024(5) -0.016(5)
C30 0.084(6) 0.075(6) 0.069(5) 0.000(4) 0.025(4) -0.018(4)
C31 0.091(7) 0.038(4) 0.063(5) 0.017(3) 0.008(4) 0.014(4)
C32 0.129(8) 0.036(4) 0.064(5) 0.010(4) 0.012(5) 0.006(4)
C33 0.163(13) 0.066(6) 0.073(6) -0.010(5) 0.008(7) -0.043(7)
C34 0.163(19) 0.087(9) 0.086(8) -0.025(6) 0.063(11) -0.063(10)
C35 0.16(2) 0.117(14) 0.059(7) 0.012(8) 0.033(9) -0.058(14)
C36 0.127(9) 0.099(8) 0.096(7) 0.011(6) -0.005(7) -0.025(7)
C37 0.095(7) 0.073(6) 0.093(7) -0.004(5) -0.019(5) 0.001(5)
C38 0.093(7) 0.046(4) 0.058(5) -0.003(4) 0.011(5) 0.002(4)
C39 0.112(7) 0.049(4) 0.067(5) -0.013(4) 0.006(5) -0.017(4)
C40 0.101(7) 0.062(5) 0.104(7) -0.002(5) 0.040(6) -0.009(5)
C41 0.103(8) 0.073(6) 0.131(10) -0.005(6) 0.020(7) -0.012(5)
C42 0.100(8) 0.069(6) 0.115(9) -0.023(6) -0.031(7) -0.002(5)
C43 0.117(9) 0.067(6) 0.092(7) -0.014(5) -0.023(7) 0.001(6)
C44 0.104(7) 0.053(5) 0.088(6) -0.009(4) -0.011(5) -0.017(4)
C45 0.053(4) 0.053(4) 0.048(4) 0.002(3) 0.007(3) 0.003(3)
C46 0.045(4) 0.049(4) 0.052(4) 0.000(3) 0.005(3) 0.007(3)
C47 0.039(4) 0.039(4) 0.057(4) -0.001(3) 0.005(3) -0.001(3)
C48 0.061(5) 0.042(4) 0.047(4) -0.004(3) 0.004(3) 0.004(3)
C49 0.064(5) 0.049(4) 0.061(5) 0.013(3) 0.004(4) 0.002(3)
C50 0.039(4) 0.047(4) 0.048(4) -0.008(3) 0.007(3) 0.000(3)
C51 0.048(4) 0.044(4) 0.040(4) 0.004(3) 0.000(3) 0.006(3)
C52 0.058(5) 0.044(4) 0.086(6) 0.004(4) 0.023(4) 0.004(3)
C53 0.065(5) 0.049(4) 0.065(5) -0.014(4) 0.012(4) -0.020(3)
C54 0.057(4) 0.043(4) 0.054(4) 0.002(3) 0.005(3) 0.002(3)
C55 0.101(6) 0.085(6) 0.051(5) -0.004(4) 0.008(4) 0.013(5)
C56 0.112(7) 0.084(6) 0.051(5) -0.009(4) 0.012(4) 0.011(5)

loop_
_atom_type_symbol
_atom_type_description
_atom_type_scat_dispersion_real
_atom_type_scat_dispersion_imag
_atom_type_scat_source
C C 0.0033 0.0016 'International Tables Vol C Tables 4.2.6.8 and 6.1.1.4'
H H 0.0000 0.0000 'International Tables Vol C Tables 4.2.6.8 and 6.1.1.4'
N N 0.0061 0.0033 'International Tables Vol C Tables 4.2.6.8 and 6.1.1.4'
O O 0.0106 0.0060 'International Tables Vol C Tables 4.2.6.8 and 6.1.1.4'
Cl Cl 0.1484 0.1585 'International Tables Vol C Tables 4.2.6.8 and 6.1.1.4'

loop_
_geom_angle_atom_site_label_1
_geom_angle_atom_site_label_2
_geom_angle_atom_site_label_3
_geom_angle
_geom_angle_site_symmetry_1
_geom_angle_site_symmetry_3
_geom_angle_publ_flag
C31 N1 C7 119.9(7) . . ?
C31 N1 H1A 120.0 . . ?
C7 N1 H1A 120.0 . . ?
C31 N2 C32 126.6(7) . . ?
C31 N2 H2 116.7 . . ?
C32 N2 H2 116.7 . . ?
C38 N3 C22 123.1(7) . . ?
C38 N3 H3A 119(4) . . ?
C22 N3 H3A 117(4) . . ?
C38 N4 C39 127.9(7) . . ?
C38 N4 H4 123(5) . . ?
C39 N4 H4 104(4) . . ?
C45 N5 C49 121.0(6) . . ?
C45 N5 C55 119.6(6) . . ?
C49 N5 C55 119.4(6) . . ?
C53 N6 C52 119.4(6) . . ?
C53 N6 C56 120.4(6) . . ?
C52 N6 C56 120.2(6) . . ?
C6 O1 C8 121.5(5) . . ?
C9 O2 C10 113.2(5) . . ?
C12 O3 C11 111.4(6) . . ?
C13 O4 C14 115.7(6) . . ?
C16 O5 C15 118.1(5) . . ?
C20 O6 C23 119.8(6) . . ?
C24 O7 C25 113.7(6) . . ?
C27 O8 C26 112.4(7) . . ?
C29 O9 C28 114.9(6) . . ?
C2 O10 C30 118.4(6) . . ?
H14D O14 H14C 149(9) . . ?
H15C O15 H15D 104(3) . . ?
C6 C1 C2 118.8(7) . . ?
C6 C1 H1 120.6 . . ?
C2 C1 H1 120.6 . . ?
C1 C2 C3 120.9(8) . . ?
C1 C2 O10 124.6(7) . . ?
C3 C2 O10 114.5(7) . . ?
C4 C3 C2 119.7(7) . . ?
C4 C3 H3 120.2 . . ?
C2 C3 H3 120.1 . . ?
C3 C4 C5 118.8(7) . . ?
C3 C4 C7 120.5(7) . . ?
C5 C4 C7 120.6(8) . . ?
C6 C5 C4 119.6(7) . . ?
C6 C5 H5 120.2 . . ?
C4 C5 H5 120.2 . . ?
C5 C6 C1 122.1(7) . . ?
C5 C6 O1 123.8(7) . . ?
C1 C6 O1 114.1(6) . . ?
N1 C7 C4 112.5(7) . . ?
N1 C7 H7A 109.1 . . ?
C4 C7 H7A 109.1 . . ?
N1 C7 H7B 109.1 . . ?
C4 C7 H7B 109.1 . . ?
H7A C7 H7B 107.8 . . ?
O1 C8 C9 106.9(6) . . ?
O1 C8 H8A 110.4 . . ?
C9 C8 H8A 110.4 . . ?
O1 C8 H8B 110.3 . . ?
C9 C8 H8B 110.4 . . ?
H8A C8 H8B 108.6 . . ?
O2 C9 C8 110.9(6) . . ?
O2 C9 H9A 109.5 . . ?
C8 C9 H9A 109.5 . . ?
O2 C9 H9B 109.5 . . ?
C8 C9 H9B 109.5 . . ?
H9A C9 H9B 108.0 . . ?
C11 C10 O2 112.2(7) . . ?
C11 C10 H10A 109.2 . . ?
O2 C10 H10A 109.1 . . ?
C11 C10 H10B 109.1 . . ?
O2 C10 H10B 109.2 . . ?
H10A C10 H10B 107.9 . . ?
O3 C11 C10 112.9(7) . . ?
O3 C11 H11A 109.0 . . ?
C10 C11 H11A 109.1 . . ?
O3 C11 H11B 109.0 . . ?
C10 C11 H11B 109.0 . . ?
H11A C11 H11B 107.8 . . ?
O3 C12 C13 109.0(7) . . ?
O3 C12 H12A 109.9 . . ?
C13 C12 H12A 109.9 . . ?
O3 C12 H12B 109.9 . . ?
C13 C12 H12B 109.8 . . ?
H12A C12 H12B 108.3 . . ?
O4 C13 C12 109.9(7) . . ?
O4 C13 H13A 109.7 . . ?
C12 C13 H13A 109.7 . . ?
O4 C13 H13B 109.6 . . ?
C12 C13 H13B 109.7 . . ?
H13A C13 H13B 108.2 . . ?
O4 C14 C15 106.6(6) . . ?
O4 C14 H14A 110.4 . . ?
C15 C14 H14A 110.4 . . ?
O4 C14 H14B 110.4 . . ?
C15 C14 H14B 110.4 . . ?
H14A C14 H14B 108.6 . . ?
O5 C15 C14 108.2(6) . . ?
O5 C15 H15A 110.1 . . ?
C14 C15 H15A 110.1 . . ?
O5 C15 H15B 110.1 . . ?
C14 C15 H15B 110.1 . . ?
H15A C15 H15B 108.4 . . ?
O5 C16 C21 122.9(6) . . ?
O5 C16 C17 116.1(6) . . ?
C21 C16 C17 121.0(7) . . ?
C18 C17 C16 119.5(7) . . ?
C18 C17 H17 120.3 . . ?
C16 C17 H17 120.2 . . ?
C19 C18 C17 121.6(7) . . ?
C19 C18 C22 118.2(7) . . ?
C17 C18 C22 120.1(7) . . ?
C18 C19 C20 118.5(7) . . ?
C18 C19 H19 120.8 . . ?
C20 C19 H19 120.8 . . ?
O6 C20 C21 116.0(7) . . ?
O6 C20 C19 123.3(7) . . ?
C21 C20 C19 120.7(7) . . ?
C16 C21 C20 118.8(7) . . ?
C16 C21 H21 120.6 . . ?
C20 C21 H21 120.6 . . ?
N3 C22 C18 113.3(6) . . ?
N3 C22 H22A 108.9 . . ?
C18 C22 H22A 108.9 . . ?
N3 C22 H22B 108.9 . . ?
C18 C22 H22B 108.9 . . ?
H22A C22 H22B 107.7 . . ?
O6 C23 C24 108.0(7) . . ?
O6 C23 H23A 110.1 . . ?
C24 C23 H23A 110.0 . . ?
O6 C23 H23B 110.2 . . ?
C24 C23 H23B 110.2 . . ?
H23A C23 H23B 108.4 . . ?
O7 C24 C23 112.0(7) . . ?
O7 C24 H24A 109.2 . . ?
C23 C24 H24A 109.2 . . ?
O7 C24 H24B 109.2 . . ?
C23 C24 H24B 109.2 . . ?
H24A C24 H24B 107.9 . . ?
O7 C25 C26 110.2(7) . . ?
O7 C25 H25A 109.6 . . ?
C26 C25 H25A 109.5 . . ?
O7 C25 H25B 109.7 . . ?
C26 C25 H25B 109.7 . . ?
H25A C25 H25B 108.1 . . ?
O8 C26 C25 110.8(7) . . ?
O8 C26 H26A 109.5 . . ?
C25 C26 H26A 109.5 . . ?
O8 C26 H26B 109.5 . . ?
C25 C26 H26B 109.5 . . ?
H26A C26 H26B 108.0 . . ?
O8 C27 C28 112.2(8) . . ?
O8 C27 H27A 109.2 . . ?
C28 C27 H27A 109.1 . . ?
O8 C27 H27B 109.2 . . ?
C28 C27 H27B 109.2 . . ?
H27A C27 H27B 107.9 . . ?
O9 C28 C27 110.5(8) . . ?
O9 C28 H28A 109.5 . . ?
C27 C28 H28A 109.5 . . ?
O9 C28 H28B 109.6 . . ?
C27 C28 H28B 109.6 . . ?
H28A C28 H28B 108.1 . . ?
O9 C29 C30 108.9(7) . . ?
O9 C29 H29A 110.0 . . ?
C30 C29 H29A 109.9 . . ?
O9 C29 H29B 109.9 . . ?
C30 C29 H29B 109.9 . . ?
H29A C29 H29B 108.3 . . ?
O10 C30 C29 107.9(7) . . ?
O10 C30 H30A 110.1 . . ?
C29 C30 H30A 110.2 . . ?
O10 C30 H30B 110.1 . . ?
C29 C30 H30B 110.1 . . ?
H30A C30 H30B 108.4 . . ?
O11 C31 N1 123.3(7) . . ?
O11 C31 N2 123.3(8) . . ?
N1 C31 N2 113.4(8) . . ?
C37 C32 C33 120.3(10) . . ?
C37 C32 N2 124.4(8) . . ?
C33 C32 N2 115.2(9) . . ?
C34 C33 C32 120.4(13) . . ?
C34 C33 H33 119.7 . . ?
C32 C33 H33 119.9 . . ?
C35 C34 C33 122.2(14) . . ?
C35 C34 H34 118.8 . . ?
C33 C34 H34 119.0 . . ?
C34 C35 C36 118.1(16) . . ?
C34 C35 H35 121.0 . . ?
C36 C35 H35 120.9 . . ?
C37 C36 C35 120.7(13) . . ?
C37 C36 H36 119.6 . . ?
C35 C36 H36 119.7 . . ?
C32 C37 C36 118.1(10) . . ?
C32 C37 H37 121.0 . . ?
C36 C37 H37 121.0 . . ?
O12 C38 N3 121.8(8) . . ?
O12 C38 N4 124.0(8) . . ?
N3 C38 N4 114.2(7) . . ?
C40 C39 N4 116.4(8) . . ?
C40 C39 C44 119.0(9) . . ?
N4 C39 C44 124.5(8) . . ?
C41 C40 C39 121.9(10) . . ?
C41 C40 H40 119.1 . . ?
C39 C40 H40 119.0 . . ?
C40 C41 C42 119.7(10) . . ?
C40 C41 H41 120.2 . . ?
C42 C41 H41 120.2 . . ?
C43 C42 C41 118.4(10) . . ?
C43 C42 H42 120.9 . . ?
C41 C42 H42 120.8 . . ?
C42 C43 C44 125.9(10) . . ?
C42 C43 H43 117.0 . . ?
C44 C43 H43 117.1 . . ?
C43 C44 C39 115.0(9) . . ?
C43 C44 H44 122.5 . . ?
C39 C44 H44 122.5 . . ?
N5 C45 C46 121.2(6) . . ?
N5 C45 H45 119.4 . . ?
C46 C45 H45 119.4 . . ?
C45 C46 C47 119.0(6) . . ?
C45 C46 H46 120.5 . . ?
C47 C46 H46 120.5 . . ?
C48 C47 C46 117.2(6) . . ?
C48 C47 C50 122.5(6) . . ?
C46 C47 C50 120.3(6) . . ?
C49 C48 C47 121.0(6) . . ?
C49 C48 H48 119.5 . . ?
C47 C48 H48 119.5 . . ?
C48 C49 N5 120.5(6) . . ?
C48 C49 H49 119.7 . . ?
N5 C49 H49 119.7 . . ?
C51 C50 C54 117.9(6) . . ?
C51 C50 C47 121.4(5) . . ?
C54 C50 C47 120.7(6) . . ?
C52 C51 C50 119.2(6) . . ?
C52 C51 H51 120.4 . . ?
C50 C51 H51 120.4 . . ?
N6 C52 C51 121.9(6) . . ?
N6 C52 H52 119.1 . . ?
C51 C52 H52 119.0 . . ?
N6 C53 C54 123.3(6) . . ?
N6 C53 H53 118.4 . . ?
C54 C53 H53 118.3 . . ?
C53 C54 C50 118.2(6) . . ?
C53 C54 H54 120.9 . . ?
C50 C54 H54 120.9 . . ?
N5 C55 H55A 109.5 . . ?
N5 C55 H55B 109.5 . . ?
H55A C55 H55B 109.5 . . ?
N5 C55 H55C 109.5 . . ?
H55A C55 H55C 109.5 . . ?
H55B C55 H55C 109.5 . . ?
N6 C56 H56A 109.5 . . ?
N6 C56 H56B 109.4 . . ?
H56A C56 H56B 109.5 . . ?
N6 C56 H56C 109.5 . . ?
H56A C56 H56C 109.5 . . ?
H56B C56 H56C 109.5 . . ?

loop_
_geom_bond_atom_site_label_1
_geom_bond_atom_site_label_2
_geom_bond_distance
_geom_bond_site_symmetry_2
_geom_bond_publ_flag
Cl2 H2 2.4750 . ?
N1 C31 1.329(10) . ?
N1 C7 1.455(10) . ?
N1 H1A 0.8600 . ?
N2 C31 1.370(10) . ?
N2 C32 1.461(11) . ?
N2 H2 0.8600 . ?
N3 C38 1.352(10) . ?
N3 C22 1.456(10) . ?
N3 H3A 0.831(19) . ?
N4 C38 1.379(10) . ?
N4 C39 1.412(11) . ?
N4 H4 0.81(2) . ?
N5 C45 1.307(8) . ?
N5 C49 1.349(9) . ?
N5 C55 1.465(9) . ?
N6 C53 1.313(9) . ?
N6 C52 1.345(9) . ?
N6 C56 1.495(9) . ?
O1 C6 1.400(8) . ?
O1 C8 1.450(8) . ?
O2 C9 1.395(8) . ?
O2 C10 1.435(9) . ?
O3 C12 1.399(9) . ?
O3 C11 1.417(9) . ?
O4 C13 1.397(9) . ?
O4 C14 1.453(9) . ?
O5 C16 1.363(8) . ?
O5 C15 1.436(8) . ?
O6 C20 1.351(9) . ?
O6 C23 1.401(9) . ?
O7 C24 1.400(9) . ?
O7 C25 1.436(9) . ?
O8 C27 1.396(9) . ?
O8 C26 1.404(9) . ?
O9 C29 1.370(10) . ?
O9 C28 1.411(10) . ?
O10 C2 1.383(9) . ?
O10 C30 1.424(9) . ?
O11 C31 1.241(9) . ?
O12 C38 1.205(9) . ?
O13 H13C 0.83(2) . ?
O14 H14D 0.86(2) . ?
O14 H14C 0.777(19) . ?
O15 H15C 0.85(2) . ?
O15 H15D 0.82(3) . ?
C1 C6 1.354(10) . ?
C1 C2 1.365(10) . ?
C1 H1 0.9300 . ?
C2 C3 1.380(10) . ?
C3 C4 1.358(11) . ?
C3 H3 0.9300 . ?
C4 C5 1.409(10) . ?
C4 C7 1.532(10) . ?
C5 C6 1.336(9) . ?
C5 H5 0.9300 . ?
C7 H7A 0.9700 . ?
C7 H7B 0.9700 . ?
C8 C9 1.492(10) . ?
C8 H8A 0.9700 . ?
C8 H8B 0.9700 . ?
C9 H9A 0.9700 . ?
C9 H9B 0.9700 . ?
C10 C11 1.427(11) . ?
C10 H10A 0.9700 . ?
C10 H10B 0.9700 . ?
C11 H11A 0.9700 . ?
C11 H11B 0.9700 . ?
C12 C13 1.469(11) . ?
C12 H12A 0.9700 . ?
C12 H12B 0.9700 . ?
C13 H13A 0.9700 . ?
C13 H13B 0.9700 . ?
C14 C15 1.476(10) . ?
C14 H14A 0.9700 . ?
C14 H14B 0.9700 . ?
C15 H15A 0.9700 . ?
C15 H15B 0.9700 . ?
C16 C21 1.387(10) . ?
C16 C17 1.411(9) . ?
C17 C18 1.393(10) . ?
C17 H17 0.9300 . ?
C18 C19 1.377(10) . ?
C18 C22 1.497(10) . ?
C19 C20 1.434(10) . ?
C19 H19 0.9300 . ?
C20 C21 1.410(10) . ?
C21 H21 0.9300 . ?
C22 H22A 0.9700 . ?
C22 H22B 0.9700 . ?
C23 C24 1.475(11) . ?
C23 H23A 0.9700 . ?
C23 H23B 0.9700 . ?
C24 H24A 0.9700 . ?
C24 H24B 0.9700 . ?
C25 C26 1.485(12) . ?
C25 H25A 0.9700 . ?
C25 H25B 0.9700 . ?
C26 H26A 0.9700 . ?
C26 H26B 0.9700 . ?
C27 C28 1.432(13) . ?
C27 H27A 0.9700 . ?
C27 H27B 0.9700 . ?
C28 H28A 0.9700 . ?
C28 H28B 0.9700 . ?
C29 C30 1.503(12) . ?
C29 H29A 0.9700 . ?
C29 H29B 0.9700 . ?
C30 H30A 0.9700 . ?
C30 H30B 0.9700 . ?
C32 C37 1.323(12) . ?
C32 C33 1.388(12) . ?
C33 C34 1.297(19) . ?
C33 H33 0.9300 . ?
C34 C35 1.29(2) . ?
C34 H34 0.9300 . ?
C35 C36 1.416(18) . ?
C35 H35 0.9300 . ?
C36 C37 1.347(13) . ?
C36 H36 0.9300 . ?
C37 H37 0.9300 . ?
C39 C40 1.400(12) . ?
C39 C44 1.411(12) . ?
C40 C41 1.358(14) . ?
C40 H40 0.9300 . ?
C41 C42 1.361(14) . ?
C41 H41 0.9300 . ?
C42 C43 1.344(15) . ?
C42 H42 0.9300 . ?
C43 C44 1.380(12) . ?
C43 H43 0.9300 . ?
C44 H44 0.9300 . ?
C45 C46 1.381(9) . ?
C45 H45 0.9300 . ?
C46 C47 1.404(8) . ?
C46 H46 0.9300 . ?
C47 C48 1.380(9) . ?
C47 C50 1.488(8) . ?
C48 C49 1.345(9) . ?
C48 H48 0.9300 . ?
C49 H49 0.9300 . ?
C50 C51 1.398(8) . ?
C50 C54 1.408(8) . ?
C51 C52 1.357(9) . ?
C51 H51 0.9300 . ?
C52 H52 0.9300 . ?
C53 C54 1.361(9) . ?
C53 H53 0.9300 . ?
C54 H54 0.9300 . ?
C55 H55A 0.9600 . ?
C55 H55B 0.9600 . ?
C55 H55C 0.9600 . ?
C56 H56A 0.9600 . ?
C56 H56B 0.9600 . ?
C56 H56C 0.9600 . ?

loop_
_geom_hbond_atom_site_label_D
_geom_hbond_atom_site_label_H
_geom_hbond_atom_site_label_A
_geom_hbond_distance_DH
_geom_hbond_distance_HA
_geom_hbond_distance_DA
_geom_hbond_angle_DHA
_geom_hbond_site_symmetry_A
O15 H15C Cl1 0.85(2) 2.45(4) 3.219(9) 151(9) 1_645
O14 H14C Cl2 0.777(19) 2.74(3) 3.301(19) 131(4) 1_546
O14 H14D Cl1 0.86(2) 2.47(7) 3.19(2) 141(9) 1_545
N4 H4 Cl2 0.81(2) 2.50(3) 3.288(6) 164(6) 1_655
N2 H2 Cl2 0.86 2.48 3.312(8) 164.7 .
N1 H1A Cl2 0.86 2.71 3.497(7) 152.8 .

loop_
_geom_torsion_atom_site_label_1
_geom_torsion_atom_site_label_2
_geom_torsion_atom_site_label_3
_geom_torsion_atom_site_label_4
_geom_torsion
_geom_torsion_site_symmetry_1
_geom_torsion_site_symmetry_2
_geom_torsion_site_symmetry_3
_geom_torsion_site_symmetry_4
_geom_torsion_publ_flag
C6 C1 C2 C3 -1.9(10) . . . . ?
C6 C1 C2 O10 179.4(6) . . . . ?
C30 O10 C2 C1 5.0(10) . . . . ?
C30 O10 C2 C3 -173.8(6) . . . . ?
C1 C2 C3 C4 1.7(11) . . . . ?
O10 C2 C3 C4 -179.5(6) . . . . ?
C2 C3 C4 C5 1.0(11) . . . . ?
C2 C3 C4 C7 -175.9(7) . . . . ?
C3 C4 C5 C6 -3.6(10) . . . . ?
C7 C4 C5 C6 173.4(7) . . . . ?
C4 C5 C6 C1 3.5(10) . . . . ?
C4 C5 C6 O1 -175.9(6) . . . . ?
C2 C1 C6 C5 -0.8(10) . . . . ?
C2 C1 C6 O1 178.7(6) . . . . ?
C8 O1 C6 C5 -8.9(10) . . . . ?
C8 O1 C6 C1 171.7(6) . . . . ?
C31 N1 C7 C4 73.4(9) . . . . ?
C3 C4 C7 N1 -143.4(8) . . . . ?
C5 C4 C7 N1 39.7(10) . . . . ?
C6 O1 C8 C9 165.4(6) . . . . ?
C10 O2 C9 C8 -169.5(6) . . . . ?
O1 C8 C9 O2 55.9(8) . . . . ?
C9 O2 C10 C11 163.2(7) . . . . ?
C12 O3 C11 C10 175.6(7) . . . . ?
O2 C10 C11 O3 68.6(8) . . . . ?
C11 O3 C12 C13 175.8(6) . . . . ?
C14 O4 C13 C12 -169.4(6) . . . . ?
O3 C12 C13 O4 -64.9(8) . . . . ?
C13 O4 C14 C15 175.8(6) . . . . ?
C16 O5 C15 C14 -176.7(6) . . . . ?
O4 C14 C15 O5 79.7(7) . . . . ?
C15 O5 C16 C21 17.7(9) . . . . ?
C15 O5 C16 C17 -165.7(6) . . . . ?
O5 C16 C17 C18 -177.3(6) . . . . ?
C21 C16 C17 C18 -0.6(9) . . . . ?
C16 C17 C18 C19 2.3(10) . . . . ?
C16 C17 C18 C22 177.8(6) . . . . ?
C17 C18 C19 C20 -2.9(10) . . . . ?
C22 C18 C19 C20 -178.4(6) . . . . ?
C23 O6 C20 C21 174.5(6) . . . . ?
C23 O6 C20 C19 -6.9(10) . . . . ?
C18 C19 C20 O6 -176.9(6) . . . . ?
C18 C19 C20 C21 1.8(10) . . . . ?
O5 C16 C21 C20 176.0(6) . . . . ?
C17 C16 C21 C20 -0.5(9) . . . . ?
O6 C20 C21 C16 178.6(6) . . . . ?
C19 C20 C21 C16 -0.1(10) . . . . ?
C38 N3 C22 C18 -72.7(9) . . . . ?
C19 C18 C22 N3 -64.1(9) . . . . ?
C17 C18 C22 N3 120.3(8) . . . . ?
C20 O6 C23 C24 166.9(6) . . . . ?
C25 O7 C24 C23 -176.4(7) . . . . ?
O6 C23 C24 O7 64.5(9) . . . . ?
C24 O7 C25 C26 163.3(7) . . . . ?
C27 O8 C26 C25 174.2(7) . . . . ?
O7 C25 C26 O8 68.9(9) . . . . ?
C26 O8 C27 C28 170.4(7) . . . . ?
C29 O9 C28 C27 -136.9(9) . . . . ?
O8 C27 C28 O9 -59.4(11) . . . . ?
C28 O9 C29 C30 176.5(9) . . . . ?
C2 O10 C30 C29 -176.0(6) . . . . ?
O9 C29 C30 O10 66.6(10) . . . . ?
C7 N1 C31 O11 6.1(10) . . . . ?
C7 N1 C31 N2 -174.4(6) . . . . ?
C32 N2 C31 O11 -7.9(11) . . . . ?
C32 N2 C31 N1 172.7(6) . . . . ?
C31 N2 C32 C37 -13.5(12) . . . . ?
C31 N2 C32 C33 163.7(7) . . . . ?
C37 C32 C33 C34 -3.8(14) . . . . ?
N2 C32 C33 C34 178.9(10) . . . . ?
C32 C33 C34 C35 3.9(19) . . . . ?
C33 C34 C35 C36 -3(2) . . . . ?
C34 C35 C36 C37 2.4(17) . . . . ?
C33 C32 C37 C36 3.0(13) . . . . ?
N2 C32 C37 C36 -179.9(8) . . . . ?
C35 C36 C37 C32 -2.4(14) . . . . ?
C22 N3 C38 O12 -9.6(11) . . . . ?
C22 N3 C38 N4 171.8(7) . . . . ?
C39 N4 C38 O12 -2.2(12) . . . . ?
C39 N4 C38 N3 176.3(7) . . . . ?
C38 N4 C39 C40 179.9(7) . . . . ?
C38 N4 C39 C44 2.0(12) . . . . ?
N4 C39 C40 C41 179.9(8) . . . . ?
C44 C39 C40 C41 -2.1(12) . . . . ?
C39 C40 C41 C42 3.0(14) . . . . ?
C40 C41 C42 C43 -3.6(14) . . . . ?
C41 C42 C43 C44 3.8(15) . . . . ?
C42 C43 C44 C39 -2.8(13) . . . . ?
C40 C39 C44 C43 1.9(11) . . . . ?
N4 C39 C44 C43 179.7(7) . . . . ?
C49 N5 C45 C46 -1.2(10) . . . . ?
C55 N5 C45 C46 177.6(6) . . . . ?
N5 C45 C46 C47 2.5(9) . . . . ?
C45 C46 C47 C48 -1.4(9) . . . . ?
C45 C46 C47 C50 179.1(5) . . . . ?
C46 C47 C48 C49 -1.0(9) . . . . ?
C50 C47 C48 C49 178.5(6) . . . . ?
C47 C48 C49 N5 2.4(10) . . . . ?
C45 N5 C49 C48 -1.3(10) . . . . ?
C55 N5 C49 C48 179.9(7) . . . . ?
C48 C47 C50 C51 157.4(6) . . . . ?
C46 C47 C50 C51 -23.2(8) . . . . ?
C48 C47 C50 C54 -21.3(8) . . . . ?
C46 C47 C50 C54 158.1(6) . . . . ?
C54 C50 C51 C52 -3.5(9) . . . . ?
C47 C50 C51 C52 177.7(5) . . . . ?
C53 N6 C52 C51 -1.6(10) . . . . ?
C56 N6 C52 C51 -179.3(6) . . . . ?
C50 C51 C52 N6 2.6(10) . . . . ?
C52 N6 C53 C54 1.6(11) . . . . ?
C56 N6 C53 C54 179.3(7) . . . . ?
N6 C53 C54 C50 -2.6(10) . . . . ?
C51 C50 C54 C53 3.4(9) . . . . ?
C47 C50 C54 C53 -177.8(5) . . . . ?

loop_
_cod_related_entry_id
_cod_related_entry_database
_cod_related_entry_code
1 ChemSpider 30658889
